data_4113890
loop_
_publ_author_name
'Andrzej Rajca'
'Maren Pink'
'Teerapat Rojsajjakul'
'Kan Lu'
'Hua Wang'
'Suchada Rajca'

_publ_contact_author_address
;
        Department of Chemistry 
        University of Nebraska, Lincoln, NE 68588-0304.
        USA
;
_publ_contact_author_email arajca1@unl.edu
_publ_contact_author_name 'Rajca, Andrzej'
_publ_section_title
;
 X-ray Crystallography and Magnetic Studies of a Stable Macrocyclic
 Tetranitroxide. Intramolecular Dimer of Nitroxides in a Constrained
 Geometry of the Upper Rim of Calix[4]arene
;
_journal_name_full 'Journal of the American Chemical Society'
_journal_page_first 8534
_journal_page_last 8538
_journal_paper_doi 10.1021/ja034115p
_journal_volume 125
_journal_year 2003
_chemical_formula_moiety 'C88 H112 N4 O8, 2 (C H4 O)'
_chemical_formula_sum 'C90 H120 N4 O10'
_chemical_formula_weight 1417.90
_chemical_name_systematic
; 
 ? 
;
_space_group_IT_number 2
_symmetry_cell_setting triclinic
_symmetry_space_group_name_Hall '-P 1'
_symmetry_space_group_name_H-M 'P -1'
_atom_sites_solution_hydrogens geom
_atom_sites_solution_primary direct
_atom_sites_solution_secondary difmap
_audit_creation_method SHELXL-97
_cell_angle_alpha 95.487(9)
_cell_angle_beta 90.497(15)
_cell_angle_gamma 100.881(15)
_cell_formula_units_Z 2
_cell_length_a 10.260(2)
_cell_length_b 13.106(4)
_cell_length_c 32.814(11)
_cell_measurement_reflns_used 935
_cell_measurement_temperature 95(2)
_cell_measurement_theta_max 19.34
_cell_measurement_theta_min 2.23
_cell_volume 4312(2)
_computing_cell_refinement 'SAINT, Bruker'
_computing_data_collection 'KAPPASMART, Prototype, ChemMatCARS, APS'
_computing_data_reduction 'SAINT, Bruker'
_computing_molecular_graphics 'SHELXTL, Bruker'
_computing_publication_material 'SHELXTL, Bruker'
_computing_structure_refinement 'SHELXL-97 (Sheldrick, 1997)'
_computing_structure_solution 'SIR-92 (Altomare et al. 1992)'
_diffrn_ambient_temperature 95(2)
_diffrn_measured_fraction_theta_full 0.890
_diffrn_measured_fraction_theta_max 0.890
_diffrn_measurement_device_type 'Kappa geometry Bruker, 2x2 1K CCDs'
_diffrn_measurement_method phi-scans
_diffrn_radiation_monochromator 'two Diamond 111'
_diffrn_radiation_source synchrotron
_diffrn_radiation_wavelength 0.55942
_diffrn_reflns_av_R_equivalents 0.1037
_diffrn_reflns_av_sigmaI/netI 0.1218
_diffrn_reflns_limit_h_max 12
_diffrn_reflns_limit_h_min -11
_diffrn_reflns_limit_k_max 15
_diffrn_reflns_limit_k_min -15
_diffrn_reflns_limit_l_max 39
_diffrn_reflns_limit_l_min -37
_diffrn_reflns_number 27185
_diffrn_reflns_theta_full 19.63
_diffrn_reflns_theta_max 19.63
_diffrn_reflns_theta_min 0.98
_exptl_absorpt_coefficient_mu 0.045
_exptl_absorpt_correction_T_max 0.9998
_exptl_absorpt_correction_T_min 0.9977
_exptl_absorpt_correction_type multi-scan
_exptl_absorpt_process_details 'SADABS, R. Blessing (1995)'
_exptl_crystal_colour orange
_exptl_crystal_density_diffrn 1.092
_exptl_crystal_description needle
_exptl_crystal_F_000 1536
_exptl_crystal_size_max 0.05
_exptl_crystal_size_mid 0.05
_exptl_crystal_size_min 0.01
_refine_diff_density_max 0.489
_refine_diff_density_min -0.486
_refine_diff_density_rms 0.102
_refine_ls_extinction_method none
_refine_ls_goodness_of_fit_ref 1.082
_refine_ls_hydrogen_treatment mixed
_refine_ls_matrix_type full
_refine_ls_number_parameters 1071
_refine_ls_number_reflns 13938
_refine_ls_number_restraints 54
_refine_ls_restrained_S_all 1.084
_refine_ls_R_factor_all 0.1655
_refine_ls_R_factor_gt 0.1253
_refine_ls_shift/su_max 0.000
_refine_ls_shift/su_mean 0.000
_refine_ls_structure_factor_coef Fsqd
_refine_ls_weighting_details 'calc w=1/[\s^2^(Fo^2^)+(0.1242P)^2^+15.8047P] where P=(Fo^2^+2Fc^2^)/3'
_refine_ls_weighting_scheme calc
_refine_ls_wR_factor_gt 0.3164
_refine_ls_wR_factor_ref 0.3361
_reflns_number_gt 8916
_reflns_number_total 13938
_reflns_threshold_expression >2sigma(I)
_cod_data_source_file ja034115psi20030110_103755_1.cif
_cod_data_source_block umnaps5
_cod_depositor_comments
;
The following automatic conversions were performed:

'_exptl_absorpt_correction_type' value 'multi-scans' was replaced
with the value 'multi-scan' as specified in the replacement file
'src/cod-tools/trunk/data/replacement-values/replacement_values.lst'.

Automatic conversion script
Id: cif_fix_values 5376 2017-05-30 11:51:03Z andrius 
;
_cod_original_cell_volume 4311(2)
_cod_database_code 4113890

loop_
_symmetry_equiv_pos_as_xyz
'x, y, z'
'-x, -y, -z'

loop_
_atom_site_label
_atom_site_type_symbol
_atom_site_fract_x
_atom_site_fract_y
_atom_site_fract_z
_atom_site_U_iso_or_equiv
_atom_site_adp_type
_atom_site_occupancy
_atom_site_symmetry_multiplicity
_atom_site_calc_flag
_atom_site_refinement_flags
_atom_site_disorder_assembly
_atom_site_disorder_group
O1A O 0.7676(4) 0.3547(3) 0.75434(11) 0.0276(9) Uani 1 1 d . . .
O2A O 0.5970(6) 0.1195(4) 0.58056(16) 0.0312(16) Uani 0.727(8) 1 d P . .
O2F O 0.4848(19) 0.2902(15) 0.5796(5) 0.049(5) Uani 0.273(8) 1 d P . .
N1A N 0.6106(6) 0.2351(4) 0.58810(15) 0.0370(13) Uani 1 1 d . . .
C1A C 0.7303(6) 0.3242(4) 0.71263(16) 0.0237(12) Uani 1 1 d . . .
C2A C 0.6629(6) 0.3889(4) 0.69171(17) 0.0272(13) Uani 1 1 d . . .
C3A C 0.6255(6) 0.3566(5) 0.65036(17) 0.0310(14) Uani 1 1 d . . .
H3AA H 0.5776 0.3974 0.6357 0.037 Uiso 1 1 calc R . .
C4A C 0.6569(6) 0.2673(5) 0.63072(17) 0.0310(14) Uani 1 1 d . . .
C5A C 0.7200(7) 0.2025(5) 0.65256(18) 0.0319(14) Uani 1 1 d . . .
H5AA H 0.7379 0.1393 0.6392 0.038 Uiso 1 1 calc R . .
C6A C 0.7572(6) 0.2305(4) 0.69444(17) 0.0268(13) Uani 1 1 d . . .
C7A C 0.8119(6) 0.1524(4) 0.71856(17) 0.0274(13) Uani 1 1 d . . .
H7AA H 0.9023 0.1469 0.7095 0.033 Uiso 1 1 calc R . .
H7AB H 0.8171 0.1765 0.7482 0.033 Uiso 1 1 calc R . .
C8A C 0.7038(7) 0.2786(5) 0.55547(18) 0.0366(15) Uani 1 1 d . . .
C9A C 0.8338(8) 0.2389(7) 0.5575(2) 0.060(2) Uani 1 1 d . . .
H9AA H 0.8850 0.2724 0.5822 0.089 Uiso 1 1 calc R . .
H9AB H 0.8851 0.2558 0.5332 0.089 Uiso 1 1 calc R . .
H9AC H 0.8147 0.1631 0.5585 0.089 Uiso 1 1 calc R . .
C10A C 0.6325(8) 0.2396(6) 0.51329(19) 0.0437(17) Uani 1 1 d . . .
H10A H 0.5450 0.2593 0.5131 0.066 Uiso 1 1 calc R . .
H10B H 0.6219 0.1635 0.5087 0.066 Uiso 1 1 calc R . .
H10C H 0.6857 0.2716 0.4915 0.066 Uiso 1 1 calc R . .
C11A C 0.7275(8) 0.3971(5) 0.5606(2) 0.0474(18) Uani 1 1 d . . .
H11A H 0.7706 0.4229 0.5874 0.071 Uiso 1 1 calc R . .
H11B H 0.6424 0.4203 0.5589 0.071 Uiso 1 1 calc R . .
H11C H 0.7848 0.4247 0.5389 0.071 Uiso 1 1 calc R . .
C12A C 0.8825(6) 0.4380(4) 0.75882(16) 0.0255(12) Uani 1 1 d . . .
H12A H 0.8720 0.4928 0.7410 0.031 Uiso 1 1 calc R . .
H12B H 0.9632 0.4106 0.7508 0.031 Uiso 1 1 calc R . .
C13A C 0.8958(5) 0.4832(4) 0.80325(17) 0.0235(12) Uani 1 1 d . . .
C14A C 0.8861(6) 0.5850(5) 0.81440(17) 0.0281(13) Uani 1 1 d . . .
H14A H 0.8710 0.6280 0.7938 0.034 Uiso 1 1 calc R . .
C15A C 0.8981(6) 0.6274(5) 0.85574(18) 0.0299(13) Uani 1 1 d . . .
H15A H 0.8931 0.6985 0.8627 0.036 Uiso 1 1 calc R . .
C16A C 0.9178(6) 0.5634(5) 0.88689(17) 0.0300(14) Uani 1 1 d . . .
C17A C 0.9291(6) 0.4616(5) 0.87548(18) 0.0316(14) Uani 1 1 d . . .
H17A H 0.9436 0.4184 0.8961 0.038 Uiso 1 1 calc R . .
C18A C 0.9197(6) 0.4198(4) 0.83439(17) 0.0285(13) Uani 1 1 d . . .
H18A H 0.9293 0.3497 0.8273 0.034 Uiso 1 1 calc R . .
C19A C 0.9245(8) 0.6048(5) 0.93329(18) 0.0411(17) Uani 1 1 d . . .
C20A C 0.8068(9) 0.5412(6) 0.9540(2) 0.056(2) Uani 1 1 d . . .
H20A H 0.8089 0.5656 0.9832 0.084 Uiso 1 1 calc R . .
H20B H 0.8129 0.4672 0.9507 0.084 Uiso 1 1 calc R . .
H20C H 0.7236 0.5504 0.9413 0.084 Uiso 1 1 calc R . .
C21A C 1.0540(8) 0.5857(6) 0.9534(2) 0.053(2) Uani 1 1 d . . .
H21A H 1.0586 0.6126 0.9824 0.080 Uiso 1 1 calc R . .
H21B H 1.1308 0.6220 0.9395 0.080 Uiso 1 1 calc R . .
H21C H 1.0544 0.5107 0.9510 0.080 Uiso 1 1 calc R . .
C22A C 0.9219(8) 0.7198(6) 0.9401(2) 0.0490(19) Uani 1 1 d . . .
H22A H 0.9262 0.7417 0.9696 0.074 Uiso 1 1 calc R . .
H22B H 0.8396 0.7331 0.9282 0.074 Uiso 1 1 calc R . .
H22C H 0.9982 0.7594 0.9271 0.074 Uiso 1 1 calc R . .
O1B O 0.5607(4) 0.1042(3) 0.75813(11) 0.0255(9) Uani 1 1 d . . .
O2B O 0.7699(5) -0.2606(4) 0.65933(13) 0.0427(12) Uani 1 1 d . . .
N1B N 0.6900(5) -0.2064(4) 0.64482(14) 0.0302(12) Uani 1 1 d . . .
C1B C 0.5915(6) 0.0312(4) 0.72779(16) 0.0249(12) Uani 1 1 d . . .
C2B C 0.7192(6) 0.0457(4) 0.71098(16) 0.0247(12) Uani 1 1 d . . .
C3B C 0.7497(6) -0.0344(4) 0.68400(17) 0.0256(13) Uani 1 1 d . . .
H3BA H 0.8369 -0.0287 0.6738 0.031 Uiso 1 1 calc R . .
C4B C 0.6541(6) -0.1231(4) 0.67160(16) 0.0244(12) Uani 1 1 d . . .
C5B C 0.5245(6) -0.1314(4) 0.68571(16) 0.0247(12) Uani 1 1 d . . .
H5BA H 0.4587 -0.1906 0.6765 0.030 Uiso 1 1 calc R . .
C6B C 0.4920(6) -0.0533(4) 0.71302(16) 0.0242(12) Uani 1 1 d . . .
C7B C 0.3468(6) -0.0518(4) 0.72454(17) 0.0243(12) Uani 1 1 d . . .
H7BA H 0.3423 -0.0305 0.7542 0.029 Uiso 1 1 calc R . .
H7BB H 0.2920 -0.1225 0.7185 0.029 Uiso 1 1 calc R . .
C8B C 0.6729(7) -0.2149(5) 0.59841(17) 0.0354(15) Uani 1 1 d . . .
C9B C 0.6348(8) -0.3305(5) 0.5835(2) 0.0458(18) Uani 1 1 d . . .
H9BA H 0.5506 -0.3603 0.5955 0.069 Uiso 1 1 calc R . .
H9BB H 0.7044 -0.3668 0.5919 0.069 Uiso 1 1 calc R . .
H9BC H 0.6249 -0.3388 0.5536 0.069 Uiso 1 1 calc R . .
C10B C 0.8078(7) -0.1663(7) 0.5819(2) 0.051(2) Uani 1 1 d . . .
H10G H 0.8030 -0.1739 0.5519 0.077 Uiso 1 1 calc R . .
H10H H 0.8765 -0.2021 0.5913 0.077 Uiso 1 1 calc R . .
H10I H 0.8299 -0.0921 0.5918 0.077 Uiso 1 1 calc R . .
C11B C 0.5652(7) -0.1569(5) 0.58677(19) 0.0400(16) Uani 1 1 d . . .
H11G H 0.4816 -0.1865 0.5991 0.060 Uiso 1 1 calc R . .
H11H H 0.5532 -0.1639 0.5569 0.060 Uiso 1 1 calc R . .
H11I H 0.5912 -0.0828 0.5968 0.060 Uiso 1 1 calc R . .
C12B C 0.6013(7) 0.0750(5) 0.79776(17) 0.0348(15) Uani 1 1 d . . .
H12C H 0.6993 0.0908 0.8009 0.042 Uiso 1 1 calc R . .
H12D H 0.5705 -0.0008 0.7992 0.042 Uiso 1 1 calc R . .
C13B C 0.5403(6) 0.1366(5) 0.83185(17) 0.0295(14) Uani 1 1 d . . .
C14B C 0.6159(6) 0.2286(5) 0.85208(17) 0.0302(14) Uani 1 1 d . . .
H14B H 0.7040 0.2531 0.8439 0.036 Uiso 1 1 calc R . .
C15B C 0.5630(6) 0.2839(5) 0.88387(18) 0.0321(14) Uani 1 1 d . . .
H15B H 0.6147 0.3468 0.8967 0.039 Uiso 1 1 calc R . .
C16B C 0.4354(7) 0.2491(5) 0.89745(18) 0.0338(15) Uani 1 1 d . A .
C17B C 0.3595(7) 0.1586(5) 0.87688(19) 0.0415(16) Uani 1 1 d . . .
H17B H 0.2708 0.1351 0.8847 0.050 Uiso 1 1 calc R . .
C18B C 0.4125(7) 0.1025(5) 0.84505(19) 0.0377(16) Uani 1 1 d . . .
H18B H 0.3604 0.0399 0.8321 0.045 Uiso 1 1 calc R . .
C19B C 0.3779(8) 0.3071(6) 0.93376(19) 0.0452(18) Uani 1 1 d . . .
C20B C 0.247(2) 0.254(2) 0.9462(8) 0.109(10) Uani 0.50 1 d P A 1
H20D H 0.1794 0.2599 0.9258 0.163 Uiso 0.50 1 calc PR A 1
H20E H 0.2262 0.2870 0.9729 0.163 Uiso 0.50 1 calc PR A 1
H20F H 0.2486 0.1803 0.9484 0.163 Uiso 0.50 1 calc PR A 1
C21B C 0.386(2) 0.4198(16) 0.9271(6) 0.078(6) Uani 0.50 1 d P A 1
H21D H 0.3144 0.4260 0.9080 0.117 Uiso 0.50 1 calc PR A 1
H21E H 0.4718 0.4470 0.9157 0.117 Uiso 0.50 1 calc PR A 1
H21F H 0.3761 0.4599 0.9534 0.117 Uiso 0.50 1 calc PR A 1
C22B C 0.4787(16) 0.3109(14) 0.9728(4) 0.053(4) Uani 0.50 1 d P A 1
H22D H 0.5592 0.3632 0.9699 0.080 Uiso 0.50 1 calc PR A 1
H22E H 0.5024 0.2422 0.9739 0.080 Uiso 0.50 1 calc PR A 1
H22F H 0.4349 0.3297 0.9981 0.080 Uiso 0.50 1 calc PR A 1
C20E C 0.2434(17) 0.3361(19) 0.9185(6) 0.074(6) Uani 0.50 1 d P A 2
H20G H 0.1898 0.2751 0.9027 0.110 Uiso 0.50 1 calc PR A 2
H20H H 0.2635 0.3937 0.9013 0.110 Uiso 0.50 1 calc PR A 2
H20I H 0.1938 0.3572 0.9423 0.110 Uiso 0.50 1 calc PR A 2
C21E C 0.4613(15) 0.4065(13) 0.9518(5) 0.052(4) Uani 0.50 1 d P A 2
H21G H 0.4702 0.4581 0.9318 0.077 Uiso 0.50 1 calc PR A 2
H21H H 0.5494 0.3943 0.9593 0.077 Uiso 0.50 1 calc PR A 2
H21I H 0.4193 0.4329 0.9763 0.077 Uiso 0.50 1 calc PR A 2
C22E C 0.339(3) 0.2280(16) 0.9674(5) 0.077(6) Uani 0.50 1 d P A 2
H22G H 0.2780 0.1658 0.9552 0.116 Uiso 0.50 1 calc PR A 2
H22H H 0.2968 0.2617 0.9901 0.116 Uiso 0.50 1 calc PR A 2
H22I H 0.4199 0.2075 0.9776 0.116 Uiso 0.50 1 calc PR A 2
O1C O 0.1895(4) 0.0987(3) 0.75900(11) 0.0266(9) Uani 1 1 d . . .
O2C O 0.3406(6) 0.2193(4) 0.58193(16) 0.0332(16) Uani 0.727(8) 1 d P . .
O2G O 0.4402(17) 0.0497(13) 0.5836(4) 0.038(5) Uani 0.273(8) 1 d P . .
N1C N 0.3252(5) 0.1090(4) 0.59163(14) 0.0298(11) Uani 1 1 d . . .
C1C C 0.2262(6) 0.1003(4) 0.71722(16) 0.0251(12) Uani 1 1 d . . .
C2C C 0.2930(6) 0.0263(4) 0.69938(16) 0.0242(12) Uani 1 1 d . . .
C3C C 0.3250(6) 0.0299(5) 0.65755(17) 0.0282(13) Uani 1 1 d . . .
H3CA H 0.3724 -0.0192 0.6446 0.034 Uiso 1 1 calc R . .
C4C C 0.2865(6) 0.1064(5) 0.63528(16) 0.0278(13) Uani 1 1 d . . .
C5C C 0.2304(6) 0.1834(5) 0.65462(17) 0.0284(13) Uani 1 1 d . . .
H5CA H 0.2125 0.2384 0.6398 0.034 Uiso 1 1 calc R . .
C6C C 0.1984(6) 0.1826(4) 0.69639(17) 0.0256(12) Uani 1 1 d . . .
C7C C 0.1494(6) 0.2771(4) 0.71736(18) 0.0304(13) Uani 1 1 d . . .
H7CA H 0.0588 0.2778 0.7070 0.037 Uiso 1 1 calc R . .
H7CB H 0.1455 0.2718 0.7472 0.037 Uiso 1 1 calc R . .
C8C C 0.2201(6) 0.0482(5) 0.56073(17) 0.0309(14) Uani 1 1 d . . .
C9C C 0.0930(7) 0.0922(6) 0.5621(2) 0.0455(17) Uani 1 1 d . . .
H9CA H 0.0551 0.0872 0.5893 0.068 Uiso 1 1 calc R . .
H9CB H 0.0290 0.0521 0.5415 0.068 Uiso 1 1 calc R . .
H9CC H 0.1129 0.1655 0.5565 0.068 Uiso 1 1 calc R . .
C10C C 0.2825(8) 0.0565(5) 0.51851(18) 0.0419(17) Uani 1 1 d . . .
H10J H 0.3663 0.0309 0.5185 0.063 Uiso 1 1 calc R . .
H10K H 0.2995 0.1296 0.5125 0.063 Uiso 1 1 calc R . .
H10L H 0.2215 0.0142 0.4976 0.063 Uiso 1 1 calc R . .
C11C C 0.1916(8) -0.0668(5) 0.5697(2) 0.0436(17) Uani 1 1 d . . .
H11J H 0.1552 -0.0720 0.5971 0.065 Uiso 1 1 calc R . .
H11K H 0.2742 -0.0941 0.5685 0.065 Uiso 1 1 calc R . .
H11L H 0.1273 -0.1076 0.5493 0.065 Uiso 1 1 calc R . .
C12C C 0.0782(6) 0.0174(4) 0.76515(17) 0.0286(13) Uani 1 1 d . . .
H12E H 0.1063 -0.0511 0.7624 0.034 Uiso 1 1 calc R . .
H12F H 0.0080 0.0158 0.7441 0.034 Uiso 1 1 calc R . .
C13C C 0.0239(6) 0.0367(4) 0.80737(17) 0.0271(13) Uani 1 1 d . . .
C14C C -0.0288(9) -0.0462(5) 0.8295(2) 0.054(2) Uani 1 1 d . . .
H14C H -0.0283 -0.1156 0.8181 0.064 Uiso 1 1 calc R . .
C15C C -0.0824(9) -0.0304(6) 0.8680(2) 0.056(2) Uani 1 1 d . . .
H15C H -0.1144 -0.0889 0.8826 0.067 Uiso 1 1 calc R . .
C16C C -0.0902(7) 0.0698(5) 0.88570(17) 0.0312(14) Uani 1 1 d . . .
C17C C -0.0395(7) 0.1519(5) 0.86325(17) 0.0328(14) Uani 1 1 d . . .
H17C H -0.0424 0.2212 0.8742 0.039 Uiso 1 1 calc R . .
C18C C 0.0161(6) 0.1359(5) 0.82478(18) 0.0312(14) Uani 1 1 d . . .
H18C H 0.0492 0.1944 0.8103 0.037 Uiso 1 1 calc R . .
C19C C -0.1539(7) 0.0843(5) 0.92830(18) 0.0357(15) Uani 1 1 d . . .
C20C C -0.0771(8) 0.0377(6) 0.9603(2) 0.0494(19) Uani 1 1 d . . .
H20J H -0.1119 0.0519 0.9875 0.074 Uiso 1 1 calc R . .
H20K H 0.0174 0.0695 0.9602 0.074 Uiso 1 1 calc R . .
H20L H -0.0879 -0.0379 0.9534 0.074 Uiso 1 1 calc R . .
C21C C -0.1495(7) 0.2006(5) 0.94310(19) 0.0403(16) Uani 1 1 d . . .
H21J H -0.1926 0.2332 0.9224 0.060 Uiso 1 1 calc R . .
H21K H -0.0568 0.2366 0.9473 0.060 Uiso 1 1 calc R . .
H21L H -0.1961 0.2058 0.9689 0.060 Uiso 1 1 calc R . .
C22C C -0.2986(8) 0.0286(6) 0.9268(2) 0.0475(18) Uani 1 1 d . . .
H22J H -0.3509 0.0640 0.9096 0.071 Uiso 1 1 calc R . .
H22K H -0.3331 0.0300 0.9545 0.071 Uiso 1 1 calc R . .
H22L H -0.3049 -0.0440 0.9152 0.071 Uiso 1 1 calc R . .
O1D O 0.4333(4) 0.3295(3) 0.74251(11) 0.0285(9) Uani 1 1 d . . .
C1D C 0.3789(6) 0.3956(4) 0.72039(16) 0.0249(13) Uani 1 1 d . . .
C2D C 0.2419(6) 0.3778(4) 0.70916(17) 0.0268(13) Uani 1 1 d . . .
C3D C 0.1956(6) 0.4486(4) 0.68611(18) 0.0294(13) Uani 1 1 d . B .
H3DA H 0.1036 0.4387 0.6794 0.035 Uiso 1 1 calc R . .
C5D C 0.4192(6) 0.5467(4) 0.68167(17) 0.0285(13) Uani 1 1 d . B .
H5DA H 0.4789 0.6027 0.6716 0.034 Uiso 1 1 calc R . .
C6D C 0.4687(6) 0.4778(4) 0.70531(17) 0.0248(12) Uani 1 1 d . . .
C7D C 0.6171(6) 0.4845(5) 0.71290(17) 0.0293(13) Uani 1 1 d . . .
H7DA H 0.6362 0.4890 0.7427 0.035 Uiso 1 1 calc R . .
H7DB H 0.6670 0.5484 0.7024 0.035 Uiso 1 1 calc R . .
C4D C 0.2822(6) 0.5339(5) 0.67274(19) 0.0327(14) Uani 1 1 d D . .
N1D N 0.2361(6) 0.6062(4) 0.64942(18) 0.0464(16) Uani 0.269(3) 1 d PD B 1
O2D O 0.307(3) 0.6918(14) 0.6428(7) 0.043(2) Uani 0.269(3) 1 d PD B 1
C8D C 0.1248(18) 0.5668(12) 0.6120(5) 0.041(2) Uani 0.269(3) 1 d PD B 1
C9D C 0.117(3) 0.4551(13) 0.5926(7) 0.047(2) Uani 0.269(3) 1 d PD B 1
H9DA H 0.0420 0.4370 0.5728 0.070 Uiso 0.269(3) 1 calc PR B 1
H9DB H 0.1038 0.4070 0.6139 0.070 Uiso 0.269(3) 1 calc PR B 1
H9DC H 0.1994 0.4496 0.5785 0.070 Uiso 0.269(3) 1 calc PR B 1
C10D C 0.149(3) 0.6388(18) 0.5776(7) 0.054(3) Uani 0.269(3) 1 d PD B 1
H10M H 0.0773 0.6177 0.5567 0.081 Uiso 0.269(3) 1 calc PR B 1
H10N H 0.2341 0.6337 0.5651 0.081 Uiso 0.269(3) 1 calc PR B 1
H10O H 0.1503 0.7110 0.5889 0.081 Uiso 0.269(3) 1 calc PR B 1
C11D C -0.009(2) 0.579(3) 0.6302(12) 0.058(4) Uani 0.269(3) 1 d PD B 1
H11M H -0.0694 0.5897 0.6085 0.087 Uiso 0.269(3) 1 calc PR B 1
H11N H 0.0040 0.6384 0.6511 0.087 Uiso 0.269(3) 1 calc PR B 1
H11O H -0.0473 0.5150 0.6427 0.087 Uiso 0.269(3) 1 calc PR B 1
O4D O 0.1101(17) 0.7648(12) 0.7678(4) 0.036(4) Uani 0.269(3) 1 d P B 1
H4D H 0.0580 0.7839 0.7513 0.05(8) Uiso 0.269(3) 1 d PR B 1
C24D C 0.169(2) 0.6871(17) 0.7475(7) 0.032(5) Uani 0.269(3) 1 d P B 1
H24A H 0.2607 0.6944 0.7579 0.048 Uiso 0.269(3) 1 calc PR B 1
H24B H 0.1695 0.6942 0.7181 0.048 Uiso 0.269(3) 1 calc PR B 1
H24C H 0.1188 0.6182 0.7524 0.048 Uiso 0.269(3) 1 calc PR B 1
N1E N 0.2361(6) 0.6062(4) 0.64942(18) 0.0464(16) Uani 0.731(3) 1 d PD B 2
O2E O 0.3185(8) 0.6645(5) 0.6289(2) 0.043(2) Uani 0.731(3) 1 d PD B 2
C8E C 0.1022(9) 0.6473(6) 0.6614(3) 0.041(2) Uani 0.731(3) 1 d PD B 2
C9E C 0.0856(11) 0.6616(7) 0.7077(3) 0.047(2) Uani 0.731(3) 1 d PD B 2
H9EA H 0.0030 0.6868 0.7136 0.070 Uiso 0.731(3) 1 calc PR B 2
H9EB H 0.1609 0.7126 0.7203 0.070 Uiso 0.731(3) 1 calc PR B 2
H9EC H 0.0822 0.5946 0.7190 0.070 Uiso 0.731(3) 1 calc PR B 2
C10E C 0.1087(11) 0.7512(7) 0.6434(3) 0.054(3) Uani 0.731(3) 1 d PD B 2
H10D H 0.0286 0.7790 0.6504 0.081 Uiso 0.731(3) 1 calc PR B 2
H10E H 0.1144 0.7405 0.6136 0.081 Uiso 0.731(3) 1 calc PR B 2
H10F H 0.1872 0.8009 0.6547 0.081 Uiso 0.731(3) 1 calc PR B 2
C11E C -0.0119(11) 0.5674(11) 0.6415(4) 0.058(4) Uani 0.731(3) 1 d PD B 2
H11D H -0.0897 0.5999 0.6389 0.087 Uiso 0.731(3) 1 calc PR B 2
H11E H -0.0332 0.5090 0.6584 0.087 Uiso 0.731(3) 1 calc PR B 2
H11F H 0.0135 0.5416 0.6142 0.087 Uiso 0.731(3) 1 calc PR B 2
O4E O 0.2415(19) 0.5406(16) 0.5518(5) 0.114(6) Uani 0.479(10) 1 d PU C 3
H4E H 0.2646 0.5773 0.5745 0.171 Uiso 0.479(10) 1 d PR C 3
C24E C 0.279(3) 0.4391(17) 0.5566(8) 0.119(10) Uani 0.479(10) 1 d PU C 3
H24D H 0.2508 0.3911 0.5320 0.179 Uiso 0.479(10) 1 calc PR C 3
H24E H 0.2354 0.4098 0.5805 0.179 Uiso 0.479(10) 1 calc PR C 3
H24F H 0.3754 0.4488 0.5605 0.179 Uiso 0.479(10) 1 calc PR C 3
O5 O 0.0066(19) 0.5450(14) 0.5082(5) 0.067(7) Uani 0.252(10) 1 d PU D -1
H5 H 0.0545 0.5269 0.5262 0.100 Uiso 0.252(10) 1 d PR D -1
C25 C -0.0472(19) 0.6330(14) 0.5253(5) 0.050(8) Uani 0.252(10) 1 d PRU D -1
H25A H -0.1277 0.6370 0.5097 0.075 Uiso 0.252(10) 1 calc PR D -1
H25B H 0.0186 0.6973 0.5238 0.075 Uiso 0.252(10) 1 calc PR D -1
H25C H -0.0690 0.6247 0.5539 0.075 Uiso 0.252(10) 1 calc PR D -1
C12D C 0.3937(6) 0.3262(5) 0.78608(18) 0.0304(13) Uani 1 1 d . . .
H12G H 0.3031 0.2839 0.7869 0.037 Uiso 1 1 calc R . .
H12H H 0.4548 0.2912 0.8007 0.037 Uiso 1 1 calc R . .
C13D C 0.3955(7) 0.4314(5) 0.80778(17) 0.0328(14) Uani 1 1 d . . .
C14D C 0.2785(7) 0.4701(5) 0.81308(18) 0.0344(14) Uani 1 1 d . . .
H14D H 0.1972 0.4277 0.8028 0.041 Uiso 1 1 calc R . .
C15D C 0.2767(7) 0.5687(5) 0.83284(19) 0.0357(15) Uani 1 1 d . . .
H15D H 0.1947 0.5918 0.8359 0.043 Uiso 1 1 calc R . .
C16D C 0.3946(7) 0.6345(5) 0.84839(19) 0.0367(15) Uani 1 1 d . . .
C17D C 0.5107(7) 0.5940(5) 0.84358(18) 0.0354(15) Uani 1 1 d . . .
H17D H 0.5919 0.6359 0.8541 0.043 Uiso 1 1 calc R . .
C18D C 0.5135(7) 0.4959(5) 0.82425(18) 0.0368(15) Uani 1 1 d . . .
H18D H 0.5951 0.4719 0.8221 0.044 Uiso 1 1 calc R . .
C19D C 0.3952(8) 0.7428(5) 0.8701(2) 0.0436(17) Uani 1 1 d . . .
C20D C 0.4441(10) 0.7472(6) 0.9153(2) 0.061(2) Uani 1 1 d . . .
H20M H 0.3850 0.6945 0.9292 0.091 Uiso 1 1 calc R . .
H20N H 0.4435 0.8167 0.9292 0.091 Uiso 1 1 calc R . .
H20O H 0.5346 0.7332 0.9159 0.091 Uiso 1 1 calc R . .
C21D C 0.2623(9) 0.7788(6) 0.8694(3) 0.059(2) Uani 1 1 d . . .
H21M H 0.1967 0.7314 0.8837 0.089 Uiso 1 1 calc R . .
H21N H 0.2320 0.7784 0.8410 0.089 Uiso 1 1 calc R . .
H21O H 0.2728 0.8497 0.8832 0.089 Uiso 1 1 calc R . .
C22D C 0.4954(9) 0.8235(5) 0.8483(2) 0.0500(19) Uani 1 1 d . . .
H22M H 0.4730 0.8159 0.8190 0.075 Uiso 1 1 calc R . .
H22N H 0.5856 0.8109 0.8524 0.075 Uiso 1 1 calc R . .
H22O H 0.4906 0.8943 0.8600 0.075 Uiso 1 1 calc R . .
O3 O 0.8266(6) -0.2407(5) 0.74442(16) 0.0593(15) Uani 1 1 d . . .
H3 H 0.8083 -0.2466 0.7192 0.10(4) Uiso 1 1 calc R . .
C23 C 0.7142(9) -0.2254(7) 0.7664(2) 0.058(2) Uani 1 1 d . . .
H23A H 0.7275 -0.2365 0.7952 0.087 Uiso 1 1 calc R . .
H23B H 0.6362 -0.2751 0.7548 0.087 Uiso 1 1 calc R . .
H23C H 0.7002 -0.1540 0.7647 0.087 Uiso 1 1 calc R . .

loop_
_atom_site_aniso_label
_atom_site_aniso_U_11
_atom_site_aniso_U_22
_atom_site_aniso_U_33
_atom_site_aniso_U_23
_atom_site_aniso_U_13
_atom_site_aniso_U_12
O1A 0.029(3) 0.025(2) 0.025(2) 0.0003(16) -0.0072(16) -0.0046(18)
O2A 0.044(4) 0.021(3) 0.028(3) -0.005(2) -0.014(2) 0.008(3)
O2F 0.040(12) 0.066(13) 0.046(11) 0.011(9) -0.005(8) 0.019(10)
N1A 0.045(4) 0.039(3) 0.024(3) -0.001(2) -0.008(2) 0.002(3)
C1A 0.016(3) 0.023(3) 0.026(3) 0.000(2) 0.000(2) -0.011(2)
C2A 0.023(4) 0.029(3) 0.027(3) 0.001(2) -0.005(2) -0.003(3)
C3A 0.023(4) 0.037(3) 0.031(3) 0.005(3) -0.006(2) 0.000(3)
C4A 0.030(4) 0.028(3) 0.031(3) 0.000(2) -0.007(2) -0.004(3)
C5A 0.033(4) 0.026(3) 0.032(3) -0.004(2) -0.001(3) -0.004(3)
C6A 0.024(4) 0.025(3) 0.028(3) 0.003(2) -0.001(2) -0.006(3)
C7A 0.024(4) 0.023(3) 0.032(3) 0.001(2) -0.002(2) -0.002(3)
C8A 0.034(4) 0.044(4) 0.028(3) -0.001(3) -0.003(3) 0.003(3)
C9A 0.038(5) 0.090(6) 0.050(5) 0.002(4) -0.008(3) 0.013(5)
C10A 0.049(5) 0.053(4) 0.027(3) 0.001(3) -0.004(3) 0.006(4)
C11A 0.047(5) 0.051(4) 0.040(4) 0.006(3) -0.002(3) -0.005(4)
C12A 0.018(3) 0.029(3) 0.027(3) 0.005(2) -0.002(2) -0.003(2)
C13A 0.008(3) 0.030(3) 0.030(3) 0.003(2) -0.004(2) -0.002(2)
C14A 0.021(4) 0.037(3) 0.027(3) 0.005(2) -0.005(2) 0.006(3)
C15A 0.025(4) 0.030(3) 0.034(3) 0.002(2) 0.000(2) 0.005(3)
C16A 0.028(4) 0.033(3) 0.027(3) -0.004(2) -0.005(2) 0.004(3)
C17A 0.032(4) 0.031(3) 0.031(3) 0.011(3) -0.002(3) 0.000(3)
C18A 0.026(4) 0.023(3) 0.035(3) 0.003(2) 0.001(2) 0.001(3)
C19A 0.056(5) 0.041(4) 0.025(3) 0.000(3) 0.003(3) 0.006(3)
C20A 0.065(6) 0.060(5) 0.035(4) -0.006(3) 0.011(3) -0.006(4)
C21A 0.049(5) 0.063(5) 0.037(4) 0.000(3) -0.005(3) -0.014(4)
C22A 0.052(5) 0.052(4) 0.038(4) -0.004(3) 0.006(3) 0.001(4)
O1B 0.027(2) 0.026(2) 0.023(2) 0.0029(15) -0.0029(16) 0.0046(18)
O2B 0.056(3) 0.046(3) 0.034(2) 0.005(2) -0.003(2) 0.029(3)
N1B 0.039(3) 0.028(3) 0.026(3) 0.005(2) -0.003(2) 0.012(2)
C1B 0.027(4) 0.020(3) 0.027(3) 0.004(2) -0.007(2) 0.002(2)
C2B 0.022(4) 0.023(3) 0.029(3) 0.009(2) -0.006(2) -0.001(2)
C3B 0.018(3) 0.029(3) 0.031(3) 0.010(2) 0.000(2) 0.003(3)
C4B 0.026(4) 0.023(3) 0.025(3) 0.007(2) -0.005(2) 0.006(3)
C5B 0.024(4) 0.024(3) 0.024(3) 0.006(2) -0.007(2) -0.001(2)
C6B 0.019(3) 0.025(3) 0.028(3) 0.009(2) -0.005(2) -0.001(2)
C7B 0.013(3) 0.030(3) 0.027(3) 0.006(2) 0.001(2) -0.003(2)
C8B 0.044(4) 0.041(4) 0.022(3) -0.001(3) -0.006(3) 0.012(3)
C9B 0.053(5) 0.049(4) 0.032(4) -0.004(3) -0.003(3) 0.004(4)
C10B 0.032(5) 0.086(6) 0.036(4) 0.024(4) 0.003(3) 0.004(4)
C11B 0.045(5) 0.047(4) 0.027(3) 0.002(3) -0.008(3) 0.009(3)
C12B 0.045(4) 0.037(3) 0.027(3) 0.011(3) -0.003(3) 0.016(3)
C13B 0.031(4) 0.034(3) 0.025(3) 0.011(2) -0.004(2) 0.006(3)
C14B 0.025(4) 0.034(3) 0.030(3) 0.007(3) -0.005(2) 0.001(3)
C15B 0.026(4) 0.035(3) 0.032(3) 0.001(3) -0.006(3) -0.002(3)
C16B 0.028(4) 0.044(4) 0.027(3) -0.002(3) -0.003(2) 0.004(3)
C17B 0.025(4) 0.056(4) 0.035(4) -0.004(3) 0.002(3) -0.010(3)
C18B 0.042(5) 0.032(3) 0.033(3) 0.000(3) -0.007(3) -0.005(3)
C19B 0.040(5) 0.057(5) 0.030(4) -0.001(3) 0.007(3) -0.011(4)
C20B 0.045(16) 0.16(3) 0.089(18) -0.038(18) 0.037(12) -0.032(16)
C21B 0.100(18) 0.091(15) 0.053(11) -0.004(10) 0.013(11) 0.048(14)
C22B 0.034(10) 0.079(11) 0.041(8) -0.004(7) 0.003(6) 0.001(8)
C20E 0.028(10) 0.125(18) 0.065(12) -0.039(11) 0.004(8) 0.029(11)
C21E 0.033(10) 0.076(11) 0.038(8) -0.022(8) 0.014(6) 0.002(8)
C22E 0.087(18) 0.092(14) 0.044(10) -0.012(9) 0.030(10) 0.003(13)
O1C 0.020(2) 0.030(2) 0.027(2) 0.0064(16) 0.0042(16) -0.0028(18)
O2C 0.039(4) 0.028(3) 0.032(3) 0.007(2) 0.002(2) 0.003(3)
O2G 0.037(11) 0.056(11) 0.028(9) 0.008(7) 0.007(7) 0.023(9)
N1C 0.030(3) 0.033(3) 0.024(3) 0.002(2) -0.004(2) 0.001(2)
C1C 0.017(3) 0.029(3) 0.025(3) 0.003(2) -0.003(2) -0.005(3)
C2C 0.019(3) 0.025(3) 0.024(3) 0.003(2) -0.004(2) -0.007(2)
C3C 0.026(4) 0.030(3) 0.026(3) -0.003(2) 0.000(2) 0.000(3)
C4C 0.026(4) 0.032(3) 0.021(3) -0.002(2) -0.005(2) -0.002(3)
C5C 0.022(4) 0.033(3) 0.026(3) 0.006(2) -0.003(2) -0.005(3)
C6C 0.016(3) 0.027(3) 0.030(3) 0.004(2) 0.000(2) -0.007(2)
C7C 0.029(4) 0.027(3) 0.033(3) 0.005(2) -0.001(2) -0.001(3)
C8C 0.030(4) 0.036(3) 0.025(3) 0.000(2) -0.007(2) 0.002(3)
C9C 0.037(5) 0.049(4) 0.049(4) 0.009(3) -0.011(3) 0.003(3)
C10C 0.052(5) 0.039(4) 0.029(3) 0.001(3) -0.007(3) -0.006(3)
C11C 0.043(5) 0.045(4) 0.038(4) 0.002(3) -0.002(3) -0.004(3)
C12C 0.027(4) 0.025(3) 0.033(3) 0.007(2) 0.003(2) 0.001(3)
C13C 0.023(4) 0.029(3) 0.029(3) 0.008(2) -0.001(2) 0.004(3)
C14C 0.083(7) 0.032(4) 0.044(4) 0.005(3) 0.018(4) 0.006(4)
C15C 0.095(7) 0.038(4) 0.037(4) 0.014(3) 0.032(4) 0.013(4)
C16C 0.033(4) 0.032(3) 0.027(3) 0.008(2) -0.001(2) 0.001(3)
C17C 0.041(4) 0.030(3) 0.028(3) 0.004(2) -0.002(3) 0.007(3)
C18C 0.034(4) 0.029(3) 0.033(3) 0.013(2) 0.006(3) 0.008(3)
C19C 0.033(4) 0.043(4) 0.027(3) 0.005(3) 0.002(3) -0.004(3)
C20C 0.051(5) 0.059(5) 0.039(4) 0.012(3) -0.002(3) 0.008(4)
C21C 0.039(4) 0.051(4) 0.029(3) 0.003(3) 0.002(3) 0.006(3)
C22C 0.049(5) 0.055(4) 0.034(4) 0.007(3) 0.008(3) -0.005(4)
O1D 0.028(3) 0.028(2) 0.031(2) 0.0083(17) -0.0011(17) 0.0070(19)
C1D 0.034(4) 0.019(3) 0.023(3) -0.001(2) -0.001(2) 0.011(3)
C2D 0.025(4) 0.025(3) 0.028(3) -0.003(2) 0.000(2) 0.001(3)
C3D 0.019(4) 0.031(3) 0.037(3) 0.003(3) -0.002(2) 0.000(3)
C5D 0.025(4) 0.028(3) 0.028(3) 0.001(2) -0.001(2) -0.004(3)
C6D 0.020(3) 0.020(3) 0.032(3) -0.001(2) -0.004(2) 0.001(2)
C7D 0.027(4) 0.033(3) 0.025(3) 0.002(2) -0.003(2) -0.001(3)
C4D 0.025(4) 0.034(3) 0.040(4) 0.012(3) 0.001(3) 0.004(3)
N1D 0.028(4) 0.034(3) 0.078(4) 0.029(3) -0.009(3) -0.004(3)
O2D 0.035(4) 0.048(4) 0.042(6) 0.022(4) -0.004(4) -0.006(4)
C8D 0.027(6) 0.030(4) 0.064(6) 0.007(4) -0.012(4) -0.001(4)
C9D 0.050(7) 0.033(5) 0.061(6) 0.008(4) 0.005(4) 0.016(4)
C10D 0.045(7) 0.043(5) 0.073(7) 0.019(5) -0.019(5) 0.000(5)
C11D 0.039(6) 0.055(6) 0.080(10) 0.012(7) -0.022(5) 0.008(4)
O4D 0.042(11) 0.041(9) 0.025(8) 0.003(7) 0.005(7) 0.008(8)
C24D 0.018(13) 0.029(12) 0.047(14) 0.009(10) 0.016(10) -0.002(10)
N1E 0.028(4) 0.034(3) 0.078(4) 0.029(3) -0.009(3) -0.004(3)
O2E 0.035(4) 0.048(4) 0.042(6) 0.022(4) -0.004(4) -0.006(4)
C8E 0.027(6) 0.030(4) 0.064(6) 0.007(4) -0.012(4) -0.001(4)
C9E 0.050(7) 0.033(5) 0.061(6) 0.008(4) 0.005(4) 0.016(4)
C10E 0.045(7) 0.043(5) 0.073(7) 0.019(5) -0.019(5) 0.000(5)
C11E 0.039(6) 0.055(6) 0.080(10) 0.012(7) -0.022(5) 0.008(4)
O4E 0.114(16) 0.147(14) 0.092(12) 0.013(11) -0.005(10) 0.051(13)
C24E 0.15(3) 0.067(13) 0.13(2) -0.031(13) 0.038(18) -0.002(13)
O5 0.048(15) 0.083(17) 0.067(16) 0.008(13) 0.033(11) 0.005(13)
C25 0.05(2) 0.054(16) 0.042(16) 0.016(12) 0.020(13) -0.006(13)
C12D 0.020(4) 0.037(3) 0.034(3) 0.008(3) -0.004(2) 0.005(3)
C13D 0.032(4) 0.040(4) 0.026(3) 0.006(3) -0.001(2) 0.003(3)
C14D 0.026(4) 0.041(4) 0.033(3) 0.006(3) -0.005(3) -0.002(3)
C15D 0.024(4) 0.036(3) 0.042(4) 0.002(3) 0.000(3) -0.004(3)
C16D 0.037(4) 0.040(4) 0.032(3) 0.002(3) 0.002(3) 0.003(3)
C17D 0.029(4) 0.035(3) 0.036(3) 0.008(3) -0.003(3) -0.011(3)
C18D 0.036(4) 0.044(4) 0.030(3) 0.005(3) -0.004(3) 0.006(3)
C19D 0.045(5) 0.034(4) 0.047(4) 0.004(3) 0.002(3) -0.003(3)
C20D 0.081(7) 0.058(5) 0.037(4) -0.008(3) 0.004(4) 0.001(5)
C21D 0.057(6) 0.048(5) 0.073(6) -0.005(4) 0.005(4) 0.014(4)
C22D 0.064(6) 0.034(4) 0.046(4) 0.004(3) 0.008(4) -0.005(4)
O3 0.067(4) 0.077(4) 0.038(3) 0.015(3) -0.005(3) 0.020(3)
C23 0.075(6) 0.068(5) 0.039(4) 0.014(4) 0.007(4) 0.035(5)

loop_
_atom_type_symbol
_atom_type_description
_atom_type_scat_dispersion_real
_atom_type_scat_dispersion_imag
_atom_type_scat_source
C C 0.0015 0.0009 'International Tables Vol C Tables 4.2.6.8 and 6.1.1.4'
H H 0.0000 0.0000 'International Tables Vol C Tables 4.2.6.8 and 6.1.1.4'
N N 0.0030 0.0019 'International Tables Vol C Tables 4.2.6.8 and 6.1.1.4'
O O 0.0056 0.0036 'International Tables Vol C Tables 4.2.6.8 and 6.1.1.4'

loop_
_geom_angle_atom_site_label_1
_geom_angle_atom_site_label_2
_geom_angle_atom_site_label_3
_geom_angle
C1A O1A C12A 111.7(4)
N1A O2A O2G 115.5(7)
O2C O2F N1A 116.5(12)
C4A N1A O2A 108.4(4)
C4A N1A C8A 115.7(5)
O2A N1A C8A 105.0(5)
C4A N1A O2F 107.7(7)
O2A N1A O2F 120.2(9)
C8A N1A O2F 100.1(8)
C6A C1A C2A 122.7(5)
C6A C1A O1A 118.9(5)
C2A C1A O1A 118.3(5)
C3A C2A C1A 117.4(5)
C3A C2A C7D 119.3(5)
C1A C2A C7D 123.0(5)
C4A C3A C2A 121.5(5)
C4A C3A H3AA 119.3
C2A C3A H3AA 119.3
C3A C4A C5A 120.0(5)
C3A C4A N1A 119.1(5)
C5A C4A N1A 120.6(5)
C4A C5A C6A 120.6(5)
C4A C5A H5AA 119.7
C6A C5A H5AA 119.7
C1A C6A C5A 117.7(5)
C1A C6A C7A 122.9(5)
C5A C6A C7A 119.1(5)
C2B C7A C6A 108.7(5)
C2B C7A H7AA 109.9
C6A C7A H7AA 109.9
C2B C7A H7AB 109.9
C6A C7A H7AB 109.9
H7AA C7A H7AB 108.3
C11A C8A N1A 109.8(5)
C11A C8A C9A 111.4(7)
N1A C8A C9A 110.5(6)
C11A C8A C10A 108.5(5)
N1A C8A C10A 107.0(6)
C9A C8A C10A 109.6(6)
C8A C9A H9AA 109.5
C8A C9A H9AB 109.5
H9AA C9A H9AB 109.5
C8A C9A H9AC 109.5
H9AA C9A H9AC 109.5
H9AB C9A H9AC 109.5
C8A C10A H10A 109.5
C8A C10A H10B 109.5
H10A C10A H10B 109.5
C8A C10A H10C 109.5
H10A C10A H10C 109.5
H10B C10A H10C 109.5
C8A C11A H11A 109.5
C8A C11A H11B 109.5
H11A C11A H11B 109.5
C8A C11A H11C 109.5
H11A C11A H11C 109.5
H11B C11A H11C 109.5
O1A C12A C13A 108.3(4)
O1A C12A H12A 110.0
C13A C12A H12A 110.0
O1A C12A H12B 110.0
C13A C12A H12B 110.0
H12A C12A H12B 108.4
C14A C13A C18A 118.7(5)
C14A C13A C12A 121.4(5)
C18A C13A C12A 120.0(5)
C13A C14A C15A 121.5(5)
C13A C14A H14A 119.2
C15A C14A H14A 119.2
C14A C15A C16A 119.8(5)
C14A C15A H15A 120.1
C16A C15A H15A 120.1
C17A C16A C15A 118.4(5)
C17A C16A C19A 119.7(5)
C15A C16A C19A 121.9(5)
C16A C17A C18A 121.9(5)
C16A C17A H17A 119.0
C18A C17A H17A 119.0
C17A C18A C13A 119.6(5)
C17A C18A H18A 120.2
C13A C18A H18A 120.2
C22A C19A C20A 110.4(6)
C22A C19A C21A 108.3(6)
C20A C19A C21A 107.8(6)
C22A C19A C16A 112.7(5)
C20A C19A C16A 107.9(6)
C21A C19A C16A 109.6(5)
C19A C20A H20A 109.5
C19A C20A H20B 109.5
H20A C20A H20B 109.5
C19A C20A H20C 109.5
H20A C20A H20C 109.5
H20B C20A H20C 109.5
C19A C21A H21A 109.5
C19A C21A H21B 109.5
H21A C21A H21B 109.5
C19A C21A H21C 109.5
H21A C21A H21C 109.5
H21B C21A H21C 109.5
C19A C22A H22A 109.5
C19A C22A H22B 109.5
H22A C22A H22B 109.5
C19A C22A H22C 109.5
H22A C22A H22C 109.5
H22B C22A H22C 109.5
C1B O1B C12B 107.5(4)
O2B N1B C4B 117.9(4)
O2B N1B C8B 116.6(4)
C4B N1B C8B 123.2(4)
O1B C1B C6B 118.8(5)
O1B C1B C2B 120.1(5)
C6B C1B C2B 121.0(5)
C3B C2B C1B 117.9(5)
C3B C2B C7A 122.2(5)
C1B C2B C7A 119.4(5)
C2B C3B C4B 121.0(5)
C2B C3B H3BA 119.5
C4B C3B H3BA 119.5
C3B C4B C5B 120.0(5)
C3B C4B N1B 119.7(5)
C5B C4B N1B 120.3(5)
C6B C5B C4B 120.1(5)
C6B C5B H5BA 120.0
C4B C5B H5BA 120.0
C5B C6B C1B 119.3(5)
C5B C6B C7B 121.5(5)
C1B C6B C7B 119.0(5)
C6B C7B C2C 108.9(4)
C6B C7B H7BA 109.9
C2C C7B H7BA 109.9
C6B C7B H7BB 109.9
C2C C7B H7BB 109.9
H7BA C7B H7BB 108.3
C11B C8B C9B 110.7(6)
C11B C8B N1B 109.8(5)
C9B C8B N1B 107.4(5)
C11B C8B C10B 111.1(6)
C9B C8B C10B 111.1(6)
N1B C8B C10B 106.6(5)
C8B C9B H9BA 109.5
C8B C9B H9BB 109.5
H9BA C9B H9BB 109.5
C8B C9B H9BC 109.5
H9BA C9B H9BC 109.5
H9BB C9B H9BC 109.5
C8B C10B H10G 109.5
C8B C10B H10H 109.5
H10G C10B H10H 109.5
C8B C10B H10I 109.5
H10G C10B H10I 109.5
H10H C10B H10I 109.5
C8B C11B H11G 109.5
C8B C11B H11H 109.5
H11G C11B H11H 109.5
C8B C11B H11I 109.5
H11G C11B H11I 109.5
H11H C11B H11I 109.5
O1B C12B C13B 108.8(4)
O1B C12B H12C 109.9
C13B C12B H12C 109.9
O1B C12B H12D 109.9
C13B C12B H12D 109.9
H12C C12B H12D 108.3
C18B C13B C14B 118.1(6)
C18B C13B C12B 121.9(6)
C14B C13B C12B 120.0(6)
C15B C14B C13B 120.6(6)
C15B C14B H14B 119.7
C13B C14B H14B 119.7
C14B C15B C16B 121.4(6)
C14B C15B H15B 119.3
C16B C15B H15B 119.3
C15B C16B C17B 118.0(6)
C15B C16B C19B 121.9(6)
C17B C16B C19B 120.1(6)
C18B C17B C16B 120.8(6)
C18B C17B H17B 119.6
C16B C17B H17B 119.6
C13B C18B C17B 121.1(6)
C13B C18B H18B 119.4
C17B C18B H18B 119.4
C20B C19B C21E 129.1(12)
C20B C19B C21B 114.4(17)
C21E C19B C21B 45.9(10)
C20B C19B C16B 114.4(10)
C21E C19B C16B 116.5(8)
C21B C19B C16B 110.7(8)
C20B C19B C22E 49.5(14)
C21E C19B C22E 111.3(11)
C21B C19B C22E 141.2(10)
C16B C19B C22E 107.9(9)
C20B C19B C20E 57.6(15)
C21E C19B C20E 106.1(12)
C21B C19B C20E 64.8(13)
C16B C19B C20E 108.0(7)
C22E C19B C20E 106.6(14)
C20B C19B C22B 105.8(15)
C21E C19B C22B 58.4(10)
C21B C19B C22B 103.9(12)
C16B C19B C22B 106.5(8)
C22E C19B C22B 60.5(11)
C20E C19B C22B 145.5(9)
C19B C20B H20D 109.5
C19B C20B H20E 109.5
C19B C20B H20F 109.5
C19B C21B H21D 109.5
C19B C21B H21E 109.5
C19B C21B H21F 109.5
C19B C22B H22D 109.5
C19B C22B H22E 109.5
C19B C22B H22F 109.5
C19B C20E H20G 109.5
C19B C20E H20H 109.5
H20G C20E H20H 109.5
C19B C20E H20I 109.5
H20G C20E H20I 109.5
H20H C20E H20I 109.5
C19B C21E H21G 109.5
C19B C21E H21H 109.5
H21G C21E H21H 109.5
C19B C21E H21I 109.5
H21G C21E H21I 109.5
H21H C21E H21I 109.5
C19B C22E H22G 109.5
C19B C22E H22H 109.5
H22G C22E H22H 109.5
C19B C22E H22I 109.5
H22G C22E H22I 109.5
H22H C22E H22I 109.5
C1C O1C C12C 113.1(4)
N1C O2C O2F 120.7(8)
N1C O2G O2A 118.9(11)
O2C N1C C4C 107.3(4)
O2C N1C C8C 104.5(4)
C4C N1C C8C 114.7(5)
O2C N1C O2G 119.6(8)
C4C N1C O2G 109.8(7)
C8C N1C O2G 101.2(7)
C2C C1C C6C 122.3(5)
C2C C1C O1C 120.2(5)
C6C C1C O1C 117.3(5)
C1C C2C C3C 118.1(5)
C1C C2C C7B 122.2(5)
C3C C2C C7B 119.4(5)
C4C C3C C2C 120.0(5)
C4C C3C H3CA 120.0
C2C C3C H3CA 120.0
C5C C4C C3C 120.3(5)
C5C C4C N1C 121.1(5)
C3C C4C N1C 118.1(5)
C4C C5C C6C 120.8(5)
C4C C5C H5CA 119.6
C6C C5C H5CA 119.6
C1C C6C C5C 118.0(5)
C1C C6C C7C 123.6(5)
C5C C6C C7C 118.0(5)
C2D C7C C6C 110.5(5)
C2D C7C H7CA 109.5
C6C C7C H7CA 109.5
C2D C7C H7CB 109.5
C6C C7C H7CB 109.5
H7CA C7C H7CB 108.1
C9C C8C N1C 112.0(5)
C9C C8C C10C 110.5(5)
N1C C8C C10C 106.0(5)
C9C C8C C11C 110.5(6)
N1C C8C C11C 108.4(5)
C10C C8C C11C 109.3(5)
C8C C9C H9CA 109.5
C8C C9C H9CB 109.5
H9CA C9C H9CB 109.5
C8C C9C H9CC 109.5
H9CA C9C H9CC 109.5
H9CB C9C H9CC 109.5
C8C C10C H10J 109.5
C8C C10C H10K 109.5
H10J C10C H10K 109.5
C8C C10C H10L 109.5
H10J C10C H10L 109.5
H10K C10C H10L 109.5
C8C C11C H11J 109.5
C8C C11C H11K 109.5
H11J C11C H11K 109.5
C8C C11C H11L 109.5
H11J C11C H11L 109.5
H11K C11C H11L 109.5
O1C C12C C13C 109.8(5)
O1C C12C H12E 109.7
C13C C12C H12E 109.7
O1C C12C H12F 109.7
C13C C12C H12F 109.7
H12E C12C H12F 108.2
C18C C13C C14C 116.7(6)
C18C C13C C12C 122.4(5)
C14C C13C C12C 120.8(5)
C13C C14C C15C 121.8(6)
C13C C14C H14C 119.1
C15C C14C H14C 119.1
C14C C15C C16C 121.6(6)
C14C C15C H15C 119.2
C16C C15C H15C 119.2
C17C C16C C15C 116.3(6)
C17C C16C C19C 123.5(5)
C15C C16C C19C 120.1(5)
C16C C17C C18C 122.0(6)
C16C C17C H17C 119.0
C18C C17C H17C 119.0
C13C C18C C17C 121.6(5)
C13C C18C H18C 119.2
C17C C18C H18C 119.2
C22C C19C C20C 108.7(6)
C22C C19C C21C 107.9(6)
C20C C19C C21C 108.0(5)
C22C C19C C16C 110.7(5)
C20C C19C C16C 109.2(6)
C21C C19C C16C 112.3(5)
C19C C20C H20J 109.5
C19C C20C H20K 109.5
H20J C20C H20K 109.5
C19C C20C H20L 109.5
H20J C20C H20L 109.5
H20K C20C H20L 109.5
C19C C21C H21J 109.5
C19C C21C H21K 109.5
H21J C21C H21K 109.5
C19C C21C H21L 109.5
H21J C21C H21L 109.5
H21K C21C H21L 109.5
C19C C22C H22J 109.5
C19C C22C H22K 109.5
H22J C22C H22K 109.5
C19C C22C H22L 109.5
H22J C22C H22L 109.5
H22K C22C H22L 109.5
C1D O1D C12D 116.2(4)
O1D C1D C6D 116.4(5)
O1D C1D C2D 122.9(5)
C6D C1D C2D 120.4(5)
C3D C2D C1D 118.9(5)
C3D C2D C7C 119.8(5)
C1D C2D C7C 120.9(5)
C2D C3D C4D 121.3(6)
C2D C3D H3DA 119.4
C4D C3D H3DA 119.4
C6D C5D C4D 120.8(5)
C6D C5D H5DA 119.6
C4D C5D H5DA 119.6
C5D C6D C1D 119.0(5)
C5D C6D C7D 122.2(5)
C1D C6D C7D 118.6(5)
C6D C7D C2A 110.8(5)
C6D C7D H7DA 109.5
C2A C7D H7DA 109.5
C6D C7D H7DB 109.5
C2A C7D H7DB 109.5
H7DA C7D H7DB 108.1
C3D C4D C5D 119.3(5)
C3D C4D N1D 121.7(6)
C5D C4D N1D 119.0(5)
O2D N1D C4D 122.6(14)
O2D N1D C8D 110.0(13)
C4D N1D C8D 121.2(7)
C9D C8D C11D 109.6(18)
C9D C8D C10D 107.4(14)
C11D C8D C10D 106.9(17)
C9D C8D N1D 115.9(13)
C11D C8D N1D 106.0(16)
C10D C8D N1D 110.7(13)
C8D C10D H4E 75.6
H10M C10D H4E 116.4
H10N C10D H4E 34.5
H10O C10D H4E 128.9
C24D O4D H4D 109.2
C11E C8E C10E 109.8(8)
C11E C8E C9E 110.4(9)
C10E C8E C9E 110.1(7)
C8E C9E H9EA 109.5
C8E C9E H9EB 109.5
H9EA C9E H9EB 109.5
C8E C9E H9EC 109.5
H9EA C9E H9EC 109.5
H9EB C9E H9EC 109.5
C8E C10E H10D 109.5
C8E C10E H10E 109.5
H10D C10E H10E 109.5
C8E C10E H10F 109.5
H10D C10E H10F 109.5
H10E C10E H10F 109.5
C8E C11E H11D 109.5
C8E C11E H11E 109.5
H11D C11E H11E 109.5
C8E C11E H11F 109.5
H11D C11E H11F 109.5
H11E C11E H11F 109.5
C24E O4E H4E 104.9
C25 O5 H5 109.0
C13D C12D O1D 113.2(5)
C13D C12D H12G 108.9
O1D C12D H12G 108.9
C13D C12D H12H 108.9
O1D C12D H12H 108.9
H12G C12D H12H 107.8
C14D C13D C18D 117.0(6)
C14D C13D C12D 120.8(6)
C18D C13D C12D 122.2(6)
C15D C14D C13D 122.3(6)
C15D C14D H14D 118.8
C13D C14D H14D 118.8
C14D C15D C16D 121.0(6)
C14D C15D H15D 119.5
C16D C15D H15D 119.5
C17D C16D C15D 116.1(6)
C17D C16D C19D 122.0(6)
C15D C16D C19D 121.9(6)
C18D C17D C16D 123.4(6)
C18D C17D H17D 118.3
C16D C17D H17D 118.3
C17D C18D C13D 120.2(6)
C17D C18D H18D 119.9
C13D C18D H18D 119.9
C21D C19D C16D 115.2(6)
C21D C19D C20D 108.9(6)
C16D C19D C20D 109.7(6)
C21D C19D C22D 106.6(6)
C16D C19D C22D 108.1(6)
C20D C19D C22D 108.0(6)
C19D C20D H20M 109.5
C19D C20D H20N 109.5
H20M C20D H20N 109.5
C19D C20D H20O 109.5
H20M C20D H20O 109.5
H20N C20D H20O 109.5
C19D C21D H21M 109.5
C19D C21D H21N 109.5
H21M C21D H21N 109.5
C19D C21D H21O 109.5
H21M C21D H21O 109.5
H21N C21D H21O 109.5
C19D C22D H22M 109.5
C19D C22D H22N 109.5
H22M C22D H22N 109.5
C19D C22D H22O 109.5
H22M C22D H22O 109.5
H22N C22D H22O 109.5
C23 O3 H3 109.5
O3 C23 H23A 109.5
O3 C23 H23B 109.5
H23A C23 H23B 109.5
O3 C23 H23C 109.5
H23A C23 H23C 109.5
H23B C23 H23C 109.5

loop_
_geom_bond_atom_site_label_1
_geom_bond_atom_site_label_2
_geom_bond_distance
O1A C1A 1.417(6)
O1A C12A 1.443(7)
O2A N1A 1.490(7)
O2A O2G 1.703(19)
O2F O2C 1.60(2)
O2F N1A 1.629(17)
N1A C4A 1.469(7)
N1A C8A 1.521(9)
C1A C6A 1.390(8)
C1A C2A 1.411(8)
C2A C3A 1.410(8)
C2A C7D 1.528(8)
C3A C4A 1.375(8)
C3A H3AA 0.9500
C4A C5A 1.404(8)
C5A C6A 1.418(8)
C5A H5AA 0.9500
C6A C7A 1.534(8)
C7A C2B 1.533(8)
C7A H7AA 0.9900
C7A H7AB 0.9900
C8A C11A 1.519(9)
C8A C9A 1.523(10)
C8A C10A 1.555(8)
C9A H9AA 0.9800
C9A H9AB 0.9800
C9A H9AC 0.9800
C10A H10A 0.9800
C10A H10B 0.9800
C10A H10C 0.9800
C11A H11A 0.9800
C11A H11B 0.9800
C11A H11C 0.9800
C12A C13A 1.515(8)
C12A H12A 0.9900
C12A H12B 0.9900
C13A C14A 1.372(8)
C13A C18A 1.424(8)
C14A C15A 1.411(8)
C14A H14A 0.9500
C15A C16A 1.418(8)
C15A H15A 0.9500
C16A C17A 1.378(8)
C16A C19A 1.563(8)
C17A C18A 1.401(8)
C17A H17A 0.9500
C18A H18A 0.9500
C19A C22A 1.508(9)
C19A C20A 1.535(10)
C19A C21A 1.550(11)
C20A H20A 0.9800
C20A H20B 0.9800
C20A H20C 0.9800
C21A H21A 0.9800
C21A H21B 0.9800
C21A H21C 0.9800
C22A H22A 0.9800
C22A H22B 0.9800
C22A H22C 0.9800
O1B C1B 1.394(7)
O1B C12B 1.469(6)
O2B N1B 1.296(6)
N1B C4B 1.441(7)
N1B C8B 1.522(7)
C1B C6B 1.402(8)
C1B C2B 1.413(8)
C2B C3B 1.391(8)
C3B C4B 1.397(8)
C3B H3BA 0.9500
C4B C5B 1.400(8)
C5B C6B 1.386(8)
C5B H5BA 0.9500
C6B C7B 1.543(8)
C7B C2C 1.549(8)
C7B H7BA 0.9900
C7B H7BB 0.9900
C8B C11B 1.521(9)
C8B C9B 1.522(9)
C8B C10B 1.537(10)
C9B H9BA 0.9800
C9B H9BB 0.9800
C9B H9BC 0.9800
C10B H10G 0.9800
C10B H10H 0.9800
C10B H10I 0.9800
C11B H11G 0.9800
C11B H11H 0.9800
C11B H11I 0.9800
C12B C13B 1.525(8)
C12B H12C 0.9900
C12B H12D 0.9900
C13B C18B 1.390(9)
C13B C14B 1.408(9)
C14B C15B 1.386(8)
C14B H14B 0.9500
C15B C16B 1.394(9)
C15B H15B 0.9500
C16B C17B 1.400(9)
C16B C19B 1.534(9)
C17B C18B 1.393(9)
C17B H17B 0.9500
C18B H18B 0.9500
C19B C20B 1.47(2)
C19B C21E 1.484(17)
C19B C21B 1.50(2)
C19B C22E 1.59(2)
C19B C20E 1.588(18)
C19B C22B 1.631(16)
C20B H20D 0.9800
C20B H20E 0.9800
C20B H20F 0.9800
C21B H21D 0.9800
C21B H21E 0.9800
C21B H21F 0.9800
C22B H22D 0.9800
C22B H22E 0.9800
C22B H22F 0.9800
C20E H20G 0.9800
C20E H20H 0.9800
C20E H20I 0.9800
C21E H21G 0.9800
C21E H21H 0.9800
C21E H21I 0.9800
C22E H22G 0.9800
C22E H22H 0.9800
C22E H22I 0.9800
O1C C1C 1.426(7)
O1C C12C 1.437(7)
O2C N1C 1.489(7)
O2G N1C 1.541(15)
N1C C4C 1.491(7)
N1C C8C 1.525(7)
C1C C2C 1.380(8)
C1C C6C 1.402(8)
C2C C3C 1.417(8)
C3C C4C 1.407(8)
C3C H3CA 0.9500
C4C C5C 1.362(8)
C5C C6C 1.413(8)
C5C H5CA 0.9500
C6C C7C 1.529(8)
C7C C2D 1.521(8)
C7C H7CA 0.9900
C7C H7CB 0.9900
C8C C9C 1.522(9)
C8C C10C 1.536(9)
C8C C11C 1.538(9)
C9C H9CA 0.9800
C9C H9CB 0.9800
C9C H9CC 0.9800
C10C H10J 0.9800
C10C H10K 0.9800
C10C H10L 0.9800
C11C H11J 0.9800
C11C H11K 0.9800
C11C H11L 0.9800
C12C C13C 1.514(8)
C12C H12E 0.9900
C12C H12F 0.9900
C13C C18C 1.385(8)
C13C C14C 1.393(9)
C14C C15C 1.395(9)
C14C H14C 0.9500
C15C C16C 1.401(9)
C15C H15C 0.9500
C16C C17C 1.385(8)
C16C C19C 1.558(8)
C17C C18C 1.403(8)
C17C H17C 0.9500
C18C H18C 0.9500
C19C C22C 1.524(10)
C19C C20C 1.544(9)
C19C C21C 1.547(9)
C20C H20J 0.9800
C20C H20K 0.9800
C20C H20L 0.9800
C21C H21J 0.9800
C21C H21K 0.9800
C21C H21L 0.9800
C22C H22J 0.9800
C22C H22K 0.9800
C22C H22L 0.9800
O1D C1D 1.372(6)
O1D C12D 1.492(7)
C1D C6D 1.411(8)
C1D C2D 1.420(8)
C2D C3D 1.398(8)
C3D C4D 1.398(9)
C3D H3DA 0.9500
C5D C6D 1.405(8)
C5D C4D 1.409(9)
C5D H5DA 0.9500
C6D C7D 1.525(8)
C7D H7DA 0.9900
C7D H7DB 0.9900
C4D N1D 1.418(8)
N1D O2D 1.257(16)
N1D C8D 1.647(16)
C8D C9D 1.527(15)
C8D C11D 1.530(16)
C8D C10D 1.532(15)
C9D H9DA 0.9800
C9D H9DB 0.9800
C9D H9DC 0.9800
C10D H10M 0.9800
C10D H10N 0.9800
C10D H10O 0.9800
C10D H4E 1.5562
C11D H11M 0.9800
C11D H11N 0.9800
C11D H11O 0.9800
O4D C24D 1.40(3)
O4D H4D 0.8442
C24D H24A 0.9800
C24D H24B 0.9800
C24D H24C 0.9800
C8E C11E 1.512(12)
C8E C10E 1.526(10)
C8E C9E 1.528(11)
C9E H9EA 0.9800
C9E H9EB 0.9800
C9E H9EC 0.9800
C10E H10D 0.9800
C10E H10E 0.9800
C10E H10F 0.9800
C11E H11D 0.9800
C11E H11E 0.9800
C11E H11F 0.9800
O4E C24E 1.47(3)
O4E H4E 0.8522
C24E H24D 0.9800
C24E H24E 0.9800
C24E H24F 0.9800
O5 C25 1.4390
O5 H5 0.8438
C25 H25A 0.9800
C25 H25B 0.9800
C25 H25C 0.9800
C12D C13D 1.487(8)
C12D H12G 0.9900
C12D H12H 0.9900
C13D C14D 1.394(9)
C13D C18D 1.410(9)
C14D C15D 1.392(9)
C14D H14D 0.9500
C15D C16D 1.407(9)
C15D H15D 0.9500
C16D C17D 1.397(9)
C16D C19D 1.525(9)
C17D C18D 1.383(9)
C17D H17D 0.9500
C18D H18D 0.9500
C19D C21D 1.525(11)
C19D C20D 1.553(10)
C19D C22D 1.559(10)
C20D H20M 0.9800
C20D H20N 0.9800
C20D H20O 0.9800
C21D H21M 0.9800
C21D H21N 0.9800
C21D H21O 0.9800
C22D H22M 0.9800
C22D H22N 0.9800
C22D H22O 0.9800
O3 C23 1.402(10)
O3 H3 0.8400
C23 H23A 0.9800
C23 H23B 0.9800
C23 H23C 0.9800

loop_
_geom_hbond_atom_site_label_D
_geom_hbond_atom_site_label_H
_geom_hbond_atom_site_label_A
_geom_hbond_distance_DH
_geom_hbond_distance_HA
_geom_hbond_distance_DA
_geom_hbond_angle_DHA
_geom_hbond_site_symmetry_A
O3 H3 O2B 0.84 1.98 2.824(7) 178.5 .
O4D H4D O3 0.84 2.34 2.987(18) 133.7 1_465

loop_
_geom_torsion_atom_site_label_1
_geom_torsion_atom_site_label_2
_geom_torsion_atom_site_label_3
_geom_torsion_atom_site_label_4
_geom_torsion
O2G O2A N1A C4A 98.6(7)
O2G O2A N1A C8A -137.2(7)
O2G O2A N1A O2F -25.7(11)
O2C O2F N1A C4A -99.4(11)
O2C O2F N1A O2A 25.2(14)
O2C O2F N1A C8A 139.2(10)
C12A O1A C1A C6A 105.7(6)
C12A O1A C1A C2A -76.6(6)
C6A C1A C2A C3A -1.7(9)
O1A C1A C2A C3A -179.4(5)
C6A C1A C2A C7D 171.8(5)
O1A C1A C2A C7D -5.8(8)
C1A C2A C3A C4A -1.9(9)
C7D C2A C3A C4A -175.7(6)
C2A C3A C4A C5A 4.1(9)
C2A C3A C4A N1A 177.5(6)
O2A N1A C4A C3A -152.9(6)
C8A N1A C4A C3A 89.6(7)
O2F N1A C4A C3A -21.4(11)
O2A N1A C4A C5A 20.5(8)
C8A N1A C4A C5A -97.1(7)
O2F N1A C4A C5A 151.9(9)
C3A C4A C5A C6A -2.8(9)
N1A C4A C5A C6A -176.1(6)
C2A C1A C6A C5A 2.9(9)
O1A C1A C6A C5A -179.4(5)
C2A C1A C6A C7A -170.8(5)
O1A C1A C6A C7A 6.8(8)
C4A C5A C6A C1A -0.7(9)
C4A C5A C6A C7A 173.3(6)
C1A C6A C7A C2B 125.0(6)
C5A C6A C7A C2B -48.7(7)
C4A N1A C8A C11A -59.6(7)
O2A N1A C8A C11A -179.0(5)
O2F N1A C8A C11A 55.9(9)
C4A N1A C8A C9A 63.6(7)
O2A N1A C8A C9A -55.8(6)
O2F N1A C8A C9A 179.1(8)
C4A N1A C8A C10A -177.1(5)
O2A N1A C8A C10A 63.5(6)
O2F N1A C8A C10A -61.6(9)
C1A O1A C12A C13A 166.6(4)
O1A C12A C13A C14A -117.2(6)
O1A C12A C13A C18A 63.3(6)
C18A C13A C14A C15A -0.6(9)
C12A C13A C14A C15A 179.9(5)
C13A C14A C15A C16A -1.4(9)
C14A C15A C16A C17A 2.2(9)
C14A C15A C16A C19A -176.8(6)
C15A C16A C17A C18A -1.0(9)
C19A C16A C17A C18A 178.1(6)
C16A C17A C18A C13A -1.0(9)
C14A C13A C18A C17A 1.8(8)
C12A C13A C18A C17A -178.7(5)
C17A C16A C19A C22A 175.2(6)
C15A C16A C19A C22A -5.7(9)
C17A C16A C19A C20A -62.6(8)
C15A C16A C19A C20A 116.4(7)
C17A C16A C19A C21A 54.5(8)
C15A C16A C19A C21A -126.4(7)
C12B O1B C1B C6B 96.2(6)
C12B O1B C1B C2B -86.9(6)
O1B C1B C2B C3B 173.3(4)
C6B C1B C2B C3B -9.8(8)
O1B C1B C2B C7A -14.3(7)
C6B C1B C2B C7A 162.5(5)
C6A C7A C2B C3B 101.8(6)
C6A C7A C2B C1B -70.2(6)
C1B C2B C3B C4B 4.6(8)
C7A C2B C3B C4B -167.6(5)
C2B C3B C4B C5B 1.3(8)
C2B C3B C4B N1B -177.7(5)
O2B N1B C4B C3B 68.4(7)
C8B N1B C4B C3B -93.6(7)
O2B N1B C4B C5B -110.6(6)
C8B N1B C4B C5B 87.4(7)
C3B C4B C5B C6B -2.1(8)
N1B C4B C5B C6B 176.9(5)
C4B C5B C6B C1B -3.1(8)
C4B C5B C6B C7B 171.3(5)
O1B C1B C6B C5B -174.0(4)
C2B C1B C6B C5B 9.1(8)
O1B C1B C6B C7B 11.5(7)
C2B C1B C6B C7B -165.4(5)
C5B C6B C7B C2C -99.8(6)
C1B C6B C7B C2C 74.6(6)
O2B N1B C8B C11B 173.6(6)
C4B N1B C8B C11B -24.1(8)
O2B N1B C8B C9B 53.2(7)
C4B N1B C8B C9B -144.5(6)
O2B N1B C8B C10B -65.9(7)
C4B N1B C8B C10B 96.4(7)
C1B O1B C12B C13B -166.8(5)
O1B C12B C13B C18B 85.3(7)
O1B C12B C13B C14B -97.3(6)
C18B C13B C14B C15B -0.8(8)
C12B C13B C14B C15B -178.2(5)
C13B C14B C15B C16B 1.6(9)
C14B C15B C16B C17B -2.7(9)
C14B C15B C16B C19B 177.4(6)
C15B C16B C17B C18B 3.0(10)
C19B C16B C17B C18B -177.1(6)
C14B C13B C18B C17B 1.2(9)
C12B C13B C18B C17B 178.5(6)
C16B C17B C18B C13B -2.3(10)
C15B C16B C19B C20B -174.6(17)
C17B C16B C19B C20B 5.4(19)
C15B C16B C19B C21E 4.3(12)
C17B C16B C19B C21E -175.6(10)
C15B C16B C19B C21B 54.3(13)
C17B C16B C19B C21B -125.7(12)
C15B C16B C19B C22E -121.7(12)
C17B C16B C19B C22E 58.4(13)
C15B C16B C19B C20E 123.5(12)
C17B C16B C19B C20E -56.5(13)
C15B C16B C19B C22B -58.1(10)
C17B C16B C19B C22B 122.0(9)
N1A O2F O2C N1C 0.3(15)
N1A O2A O2G N1C 2.9(12)
O2F O2C N1C C4C 102.8(9)
O2F O2C N1C C8C -135.1(8)
O2F O2C N1C O2G -23.0(12)
O2A O2G N1C O2C 21.7(13)
O2A O2G N1C C4C -102.8(9)
O2A O2G N1C C8C 135.6(9)
C12C O1C C1C C2C -75.1(6)
C12C O1C C1C C6C 108.4(6)
C6C C1C C2C C3C -4.9(8)
O1C C1C C2C C3C 178.8(5)
C6C C1C C2C C7B 168.3(5)
O1C C1C C2C C7B -8.0(8)
C6B C7B C2C C1C -132.1(6)
C6B C7B C2C C3C 41.0(7)
C1C C2C C3C C4C -1.1(8)
C7B C2C C3C C4C -174.6(5)
C2C C3C C4C C5C 6.6(9)
C2C C3C C4C N1C 178.5(5)
O2C N1C C4C C5C 21.5(7)
C8C N1C C4C C5C -94.0(7)
O2G N1C C4C C5C 152.9(9)
O2C N1C C4C C3C -150.4(5)
C8C N1C C4C C3C 94.1(6)
O2G N1C C4C C3C -19.0(10)
C3C C4C C5C C6C -6.0(9)
N1C C4C C5C C6C -177.7(5)
C2C C1C C6C C5C 5.6(8)
O1C C1C C6C C5C -178.1(5)
C2C C1C C6C C7C -167.6(6)
O1C C1C C6C C7C 8.7(8)
C4C C5C C6C C1C 0.0(8)
C4C C5C C6C C7C 173.6(6)
C1C C6C C7C C2D 123.6(6)
C5C C6C C7C C2D -49.6(7)
O2C N1C C8C C9C -54.9(6)
C4C N1C C8C C9C 62.2(7)
O2G N1C C8C C9C -179.7(8)
O2C N1C C8C C10C 65.7(6)
C4C N1C C8C C10C -177.2(5)
O2G N1C C8C C10C -59.1(8)
O2C N1C C8C C11C -177.1(5)
C4C N1C C8C C11C -60.0(6)
O2G N1C C8C C11C 58.1(8)
C1C O1C C12C C13C -166.0(4)
O1C C12C C13C C18C 38.5(8)
O1C C12C C13C C14C -145.7(7)
C18C C13C C14C C15C -2.3(12)
C12C C13C C14C C15C -178.4(7)
C13C C14C C15C C16C 2.4(14)
C14C C15C C16C C17C -1.3(12)
C14C C15C C16C C19C 178.5(8)
C15C C16C C17C C18C 0.4(10)
C19C C16C C17C C18C -179.4(6)
C14C C13C C18C C17C 1.4(10)
C12C C13C C18C C17C 177.4(6)
C16C C17C C18C C13C -0.5(10)
C17C C16C C19C C22C 118.7(7)
C15C C16C C19C C22C -61.0(8)
C17C C16C C19C C20C -121.6(7)
C15C C16C C19C C20C 58.6(9)
C17C C16C C19C C21C -1.9(9)
C15C C16C C19C C21C 178.3(7)
C12D O1D C1D C6D 117.7(5)
C12D O1D C1D C2D -68.8(7)
O1D C1D C2D C3D -179.1(5)
C6D C1D C2D C3D -5.9(8)
O1D C1D C2D C7C -6.5(8)
C6D C1D C2D C7C 166.7(5)
C6C C7C C2D C3D 114.6(6)
C6C C7C C2D C1D -57.9(7)
C1D C2D C3D C4D 2.4(8)
C7C C2D C3D C4D -170.3(5)
C4D C5D C6D C1D -0.5(8)
C4D C5D C6D C7D 175.3(5)
O1D C1D C6D C5D 178.6(5)
C2D C1D C6D C5D 4.9(8)
O1D C1D C6D C7D 2.6(7)
C2D C1D C6D C7D -171.1(5)
C5D C6D C7D C2A -112.7(6)
C1D C6D C7D C2A 63.2(6)
C3A C2A C7D C6D 48.4(7)
C1A C2A C7D C6D -125.0(6)
C2D C3D C4D C5D 1.9(9)
C2D C3D C4D N1D -179.9(6)
C6D C5D C4D C3D -2.9(9)
C6D C5D C4D N1D 178.8(5)
C3D C4D N1D O2D 168.1(15)
C5D C4D N1D O2D -13.6(17)
C3D C4D N1D C8D -42.4(11)
C5D C4D N1D C8D 135.8(10)
O2D N1D C8D C9D 128.8(19)
C4D N1D C8D C9D -24.1(18)
O2D N1D C8D C11D -109(2)
C4D N1D C8D C11D 97.7(18)
O2D N1D C8D C10D 6(2)
C4D N1D C8D C10D -146.7(13)
C1D O1D C12D C13D -44.3(7)
O1D C12D C13D C14D 99.5(7)
O1D C12D C13D C18D -81.2(7)
C18D C13D C14D C15D 1.4(9)
C12D C13D C14D C15D -179.3(6)
C13D C14D C15D C16D 0.2(10)
C14D C15D C16D C17D -1.4(9)
C14D C15D C16D C19D 179.9(6)
C15D C16D C17D C18D 1.0(9)
C19D C16D C17D C18D 179.7(6)
C16D C17D C18D C13D 0.6(9)
C14D C13D C18D C17D -1.8(9)
C12D C13D C18D C17D 178.9(6)
C17D C16D C19D C21D 174.9(6)
C15D C16D C19D C21D -6.5(9)
C17D C16D C19D C20D -61.8(9)
C15D C16D C19D C20D 116.8(7)
C17D C16D C19D C22D 55.7(8)
C15D C16D C19D C22D -125.7(7)
